data_4001037
loop_
_publ_author_name
'Santoro, Amedeo'
'Whitwood, Adrian C.'
'Williams, J. A. Gareth'
'Kozhevnikov, Valery N.'
'Bruce, Duncan W.'

_publ_section_title
;
 Synthesis, Mesomorphism, and Luminescent Properties of Calamitic
 2-Phenylpyridines and Their Complexes with Platinum(II)
;
_journal_issue 16
_journal_name_full 'Chemistry of Materials'
_journal_page_first 3871
_journal_paper_doi 10.1021/cm9012156
_journal_volume 21
_journal_year 2009
_chemical_formula_moiety 'C34 H43 N O4 Pt'
_chemical_formula_sum 'C34 H43 N O4 Pt'
_chemical_formula_weight 724.78
_chemical_name_systematic
; 
 ? 
;
_space_group_IT_number 2
_symmetry_cell_setting triclinic
_symmetry_space_group_name_Hall '-P 1'
_symmetry_space_group_name_H-M 'P -1'
_atom_sites_solution_hydrogens geom
_atom_sites_solution_primary direct
_atom_sites_solution_secondary difmap
_audit_creation_method SHELXL-97
_cell_angle_alpha 72.9600(10)
_cell_angle_beta 80.7870(10)
_cell_angle_gamma 86.4890(10)
_cell_formula_units_Z 4
_cell_length_a 11.6719(6)
_cell_length_b 13.2121(7)
_cell_length_c 20.8465(11)
_cell_measurement_reflns_used 7580
_cell_measurement_temperature 110(2)
_cell_measurement_theta_max 28.28
_cell_measurement_theta_min 2.18
_cell_volume 3033.6(3)
_computing_cell_refinement 'Bruker SMART'
_computing_data_collection 'Bruker SMART'
_computing_data_reduction 'Bruker SAINT'
_computing_molecular_graphics 'Bruker SHELXTL'
_computing_publication_material 'Bruker SHELXTL'
_computing_structure_refinement 'SHELXL-97 (Sheldrick, 1997)'
_computing_structure_solution 'SHELXS-97 (Sheldrick, 1997)'
_diffrn_ambient_temperature 110(2)
_diffrn_measured_fraction_theta_full 0.989
_diffrn_measured_fraction_theta_max 0.989
_diffrn_measurement_device_type 'CCD area detector'
_diffrn_measurement_method 'phi and omega scans'
_diffrn_radiation_monochromator graphite
_diffrn_radiation_source 'fine-focus sealed tube'
_diffrn_radiation_type MoK\a
_diffrn_radiation_wavelength 0.71073
_diffrn_reflns_av_R_equivalents 0.0195
_diffrn_reflns_av_sigmaI/netI 0.0307
_diffrn_reflns_limit_h_max 15
_diffrn_reflns_limit_h_min -15
_diffrn_reflns_limit_k_max 17
_diffrn_reflns_limit_k_min -17
_diffrn_reflns_limit_l_max 27
_diffrn_reflns_limit_l_min -27
_diffrn_reflns_number 31669
_diffrn_reflns_theta_full 28.30
_diffrn_reflns_theta_max 28.30
_diffrn_reflns_theta_min 1.77
_exptl_absorpt_coefficient_mu 4.663
_exptl_absorpt_correction_T_max 0.571
_exptl_absorpt_correction_T_min 0.474
_exptl_absorpt_correction_type multi-scan
_exptl_absorpt_process_details 'SADABS v2.03;(Sheldrick)'
_exptl_crystal_colour yellow
_exptl_crystal_density_diffrn 1.587
_exptl_crystal_density_method 'not measured'
_exptl_crystal_description block
_exptl_crystal_F_000 1456
_exptl_crystal_size_max 0.14
_exptl_crystal_size_mid 0.14
_exptl_crystal_size_min 0.12
_refine_diff_density_max 6.675
_refine_diff_density_min -0.767
_refine_diff_density_rms 0.122
_refine_ls_extinction_method none
_refine_ls_goodness_of_fit_ref 1.044
_refine_ls_hydrogen_treatment constr
_refine_ls_matrix_type full
_refine_ls_number_parameters 730
_refine_ls_number_reflns 14932
_refine_ls_number_restraints 0
_refine_ls_restrained_S_all 1.044
_refine_ls_R_factor_all 0.0346
_refine_ls_R_factor_gt 0.0284
_refine_ls_shift/su_max 0.002
_refine_ls_shift/su_mean 0.000
_refine_ls_structure_factor_coef Fsqd
_refine_ls_weighting_details 'calc w=1/[\s^2^(Fo^2^)+(0.0335P)^2^+6.0741P] where P=(Fo^2^+2Fc^2^)/3'
_refine_ls_weighting_scheme calc
_refine_ls_wR_factor_gt 0.0695
_refine_ls_wR_factor_ref 0.0721
_reflns_number_gt 12974
_reflns_number_total 14932
_reflns_threshold_expression >2sigma(I)
_cod_data_source_file cm9012156_si_001.cif
_cod_data_source_block dwb0820m
_cod_depositor_comments
;
The following automatic conversions were performed:

'_symmetry_cell_setting' value 'Triclinic' changed to 'triclinic'
according to /home/saulius/struct/CIF-dictionaries/cif_core.dic
dictionary named 'cif_core.dic' version 2.4.2 from 2011-04-26.

Automatic conversion script
Id: cif_fix_values 1715 2011-07-08 13:25:40Z adriana 
;
_cod_original_sg_symbol_H-M P-1
_cod_database_code 4001037

loop_
_symmetry_equiv_pos_as_xyz
'x, y, z'
'-x, -y, -z'

loop_
_atom_site_label
_atom_site_type_symbol
_atom_site_fract_x
_atom_site_fract_y
_atom_site_fract_z
_atom_site_U_iso_or_equiv
_atom_site_adp_type
_atom_site_occupancy
_atom_site_symmetry_multiplicity
_atom_site_calc_flag
_atom_site_refinement_flags
C1 C 0.3609(4) 0.0611(3) 0.5851(2) 0.0338(9) Uani 1 1 d .
H1A H 0.4098 -0.0008 0.5965 0.051 Uiso 1 1 calc R
H1B H 0.2990 0.0467 0.5640 0.051 Uiso 1 1 calc R
H1C H 0.3290 0.0797 0.6256 0.051 Uiso 1 1 calc R
C2 C 0.4315(3) 0.1515(3) 0.53690(18) 0.0211(7) Uani 1 1 d .
C3 C 0.4440(3) 0.1639(3) 0.46730(18) 0.0229(7) Uani 1 1 d .
H3 H 0.4075 0.1141 0.4542 0.027 Uiso 1 1 calc R
C4 C 0.5047(3) 0.2421(3) 0.41535(18) 0.0195(7) Uani 1 1 d .
C5 C 0.5090(3) 0.2408(3) 0.34303(19) 0.0265(8) Uani 1 1 d .
H5A H 0.5008 0.3118 0.3146 0.040 Uiso 1 1 calc R
H5B H 0.4471 0.1985 0.3402 0.040 Uiso 1 1 calc R
H5C H 0.5821 0.2113 0.3281 0.040 Uiso 1 1 calc R
C6 C 0.6895(3) 0.5105(3) 0.40791(18) 0.0193(7) Uani 1 1 d .
H6 H 0.6721 0.4722 0.3797 0.023 Uiso 1 1 calc R
C7 C 0.7496(3) 0.6049(3) 0.37847(18) 0.0179(6) Uani 1 1 d .
C8 C 0.7722(3) 0.6597(3) 0.42328(19) 0.0208(7) Uani 1 1 d .
H8 H 0.8118 0.7233 0.4062 0.025 Uiso 1 1 calc R
C9 C 0.7370(3) 0.6210(3) 0.49206(18) 0.0193(7) Uani 1 1 d .
H9 H 0.7532 0.6582 0.5211 0.023 Uiso 1 1 calc R
C10 C 0.6770(3) 0.5260(3) 0.51841(17) 0.0167(6) Uani 1 1 d .
C11 C 0.6337(3) 0.4734(3) 0.58938(18) 0.0179(6) Uani 1 1 d .
C12 C 0.6455(3) 0.5133(3) 0.64289(18) 0.0206(7) Uani 1 1 d .
H12 H 0.6823 0.5774 0.6343 0.025 Uiso 1 1 calc R
C13 C 0.6023(3) 0.4576(3) 0.70869(18) 0.0210(7) Uani 1 1 d .
H13 H 0.6098 0.4839 0.7446 0.025 Uiso 1 1 calc R
C14 C 0.5474(3) 0.3613(3) 0.72083(18) 0.0196(7) Uani 1 1 d .
C15 C 0.5322(3) 0.3224(3) 0.66740(18) 0.0195(7) Uani 1 1 d .
H15 H 0.4928 0.2596 0.6762 0.023 Uiso 1 1 calc R
C16 C 0.5762(3) 0.3777(3) 0.60056(17) 0.0169(6) Uani 1 1 d .
C17 C 0.7888(3) 0.6416(3) 0.30412(18) 0.0192(7) Uani 1 1 d .
C18 C 0.7657(3) 0.5856(3) 0.26045(19) 0.0262(8) Uani 1 1 d .
H18 H 0.7201 0.5257 0.2781 0.031 Uiso 1 1 calc R
C19 C 0.8083(3) 0.6160(3) 0.19190(19) 0.0274(8) Uani 1 1 d .
H19 H 0.7916 0.5766 0.1643 0.033 Uiso 1 1 calc R
C20 C 0.8763(3) 0.7058(3) 0.16432(18) 0.0232(7) Uani 1 1 d .
C21 C 0.8966(3) 0.7653(3) 0.2061(2) 0.0265(8) Uani 1 1 d .
H21 H 0.9393 0.8271 0.1879 0.032 Uiso 1 1 calc R
C22 C 0.8540(3) 0.7335(3) 0.2743(2) 0.0257(8) Uani 1 1 d .
H22 H 0.8690 0.7743 0.3015 0.031 Uiso 1 1 calc R
C23 C 0.4682(3) 0.2060(3) 0.80697(19) 0.0247(7) Uani 1 1 d .
H23A H 0.5153 0.1639 0.7813 0.030 Uiso 1 1 calc R
H23B H 0.3890 0.2080 0.7979 0.030 Uiso 1 1 calc R
C24 C 0.4725(3) 0.1588(3) 0.88202(19) 0.0265(8) Uani 1 1 d .
H24A H 0.5515 0.1630 0.8900 0.032 Uiso 1 1 calc R
H24B H 0.4535 0.0844 0.8946 0.032 Uiso 1 1 calc R
C25 C 0.3918(3) 0.2110(3) 0.92830(18) 0.0251(7) Uani 1 1 d .
H25A H 0.3120 0.1984 0.9255 0.030 Uiso 1 1 calc R
H25B H 0.4036 0.2869 0.9125 0.030 Uiso 1 1 calc R
C26 C 0.4115(3) 0.1698(3) 1.00240(19) 0.0289(8) Uani 1 1 d .
H26A H 0.4054 0.0933 1.0169 0.035 Uiso 1 1 calc R
H26B H 0.4899 0.1867 1.0053 0.035 Uiso 1 1 calc R
C27 C 0.3274(4) 0.2145(4) 1.0508(2) 0.0358(9) Uani 1 1 d .
H27A H 0.2490 0.1963 1.0489 0.043 Uiso 1 1 calc R
H27B H 0.3324 0.2911 1.0362 0.043 Uiso 1 1 calc R
C28 C 0.3508(5) 0.1735(5) 1.1239(2) 0.0490(12) Uani 1 1 d .
H28A H 0.3485 0.0976 1.1383 0.073 Uiso 1 1 calc R
H28B H 0.2927 0.2012 1.1527 0.073 Uiso 1 1 calc R
H28C H 0.4261 0.1959 1.1268 0.073 Uiso 1 1 calc R
C29 C 0.9229(3) 0.6738(3) 0.05556(18) 0.0258(8) Uani 1 1 d .
H29A H 0.8434 0.6645 0.0504 0.031 Uiso 1 1 calc R
H29B H 0.9561 0.6048 0.0756 0.031 Uiso 1 1 calc R
C30 C 0.9928(3) 0.7261(3) -0.0127(2) 0.0280(8) Uani 1 1 d .
H30A H 1.0723 0.7333 -0.0067 0.034 Uiso 1 1 calc R
H30B H 0.9613 0.7966 -0.0307 0.034 Uiso 1 1 calc R
C31 C 0.9920(4) 0.6639(3) -0.0636(2) 0.0300(8) Uani 1 1 d .
H31A H 1.0262 0.5944 -0.0463 0.036 Uiso 1 1 calc R
H31B H 0.9122 0.6542 -0.0680 0.036 Uiso 1 1 calc R
C32 C 1.0578(4) 0.7178(3) -0.1334(2) 0.0333(9) Uani 1 1 d .
H32A H 1.0265 0.7889 -0.1492 0.040 Uiso 1 1 calc R
H32B H 1.1385 0.7238 -0.1291 0.040 Uiso 1 1 calc R
C33 C 1.0526(4) 0.6610(4) -0.1859(2) 0.0419(11) Uani 1 1 d .
H33A H 0.9718 0.6545 -0.1897 0.050 Uiso 1 1 calc R
H33B H 1.0842 0.5900 -0.1699 0.050 Uiso 1 1 calc R
C34 C 1.1169(5) 0.7136(5) -0.2560(3) 0.0531(13) Uani 1 1 d .
H34A H 1.0811 0.7811 -0.2746 0.080 Uiso 1 1 calc R
H34B H 1.1140 0.6695 -0.2850 0.080 Uiso 1 1 calc R
H34C H 1.1964 0.7237 -0.2528 0.080 Uiso 1 1 calc R
N1 N 0.6555(2) 0.4723(2) 0.47488(14) 0.0168(5) Uani 1 1 d .
O1 O 0.4732(2) 0.21009(18) 0.56685(12) 0.0192(5) Uani 1 1 d .
O2 O 0.5616(2) 0.31578(19) 0.42325(12) 0.0196(5) Uani 1 1 d .
O3 O 0.5126(2) 0.3113(2) 0.78837(13) 0.0245(5) Uani 1 1 d .
O4 O 0.9262(2) 0.7416(2) 0.09784(13) 0.0277(6) Uani 1 1 d .
Pt1 Pt 0.565983(10) 0.339659(9) 0.517141(6) 0.01495(4) Uani 1 1 d .
C35 C 0.3703(3) -0.0087(3) 0.3025(2) 0.0284(8) Uani 1 1 d .
H35A H 0.3225 -0.0209 0.2722 0.043 Uiso 1 1 calc R
H35B H 0.4173 -0.0705 0.3182 0.043 Uiso 1 1 calc R
H35C H 0.4195 0.0505 0.2791 0.043 Uiso 1 1 calc R
C36 C 0.2939(3) 0.0148(3) 0.36260(19) 0.0219(7) Uani 1 1 d .
C37 C 0.2774(3) -0.0644(3) 0.42438(19) 0.0214(7) Uani 1 1 d .
H37 H 0.3164 -0.1283 0.4254 0.026 Uiso 1 1 calc R
C38 C 0.2091(3) -0.0590(3) 0.48496(19) 0.0198(7) Uani 1 1 d .
C39 C 0.2050(3) -0.1521(3) 0.54740(19) 0.0226(7) Uani 1 1 d .
H39A H 0.2630 -0.1445 0.5735 0.034 Uiso 1 1 calc R
H39B H 0.2198 -0.2161 0.5343 0.034 Uiso 1 1 calc R
H39C H 0.1297 -0.1551 0.5743 0.034 Uiso 1 1 calc R
C40 C 0.0041(3) 0.1798(3) 0.54463(18) 0.0193(7) Uani 1 1 d .
H40 H 0.0267 0.1095 0.5615 0.023 Uiso 1 1 calc R
C41 C -0.0654(3) 0.2274(3) 0.58810(17) 0.0189(6) Uani 1 1 d .
C42 C -0.0999(3) 0.3327(3) 0.56027(19) 0.0215(7) Uani 1 1 d .
H42 H -0.1473 0.3677 0.5875 0.026 Uiso 1 1 calc R
C43 C -0.0641(3) 0.3845(3) 0.49303(18) 0.0208(7) Uani 1 1 d .
H43 H -0.0882 0.4541 0.4751 0.025 Uiso 1 1 calc R
C44 C 0.0081(3) 0.3335(3) 0.45152(18) 0.0181(6) Uani 1 1 d .
C45 C 0.0570(3) 0.3769(3) 0.38064(17) 0.0179(6) Uani 1 1 d .
C46 C 0.0384(3) 0.4806(3) 0.34250(19) 0.0217(7) Uani 1 1 d .
H46 H -0.0100 0.5255 0.3620 0.026 Uiso 1 1 calc R
C47 C 0.0916(3) 0.5177(3) 0.27559(18) 0.0215(7) Uani 1 1 d .
H47 H 0.0778 0.5866 0.2498 0.026 Uiso 1 1 calc R
C48 C 0.1657(3) 0.4498(3) 0.24784(18) 0.0206(7) Uani 1 1 d .
C49 C 0.1834(3) 0.3449(3) 0.28553(18) 0.0197(7) Uani 1 1 d .
H49 H 0.2318 0.3004 0.2656 0.024 Uiso 1 1 calc R
C50 C 0.1300(3) 0.3062(3) 0.35211(18) 0.0186(6) Uani 1 1 d .
C51 C -0.0953(3) 0.1701(3) 0.66118(18) 0.0196(7) Uani 1 1 d .
C52 C -0.0427(4) 0.0722(3) 0.6900(2) 0.0306(9) Uani 1 1 d .
H52 H 0.0054 0.0390 0.6619 0.037 Uiso 1 1 calc R
C53 C -0.0608(4) 0.0247(3) 0.7588(2) 0.0312(9) Uani 1 1 d .
H53 H -0.0247 -0.0399 0.7767 0.037 Uiso 1 1 calc R
C54 C -0.1327(3) 0.0725(3) 0.80191(19) 0.0233(7) Uani 1 1 d .
C55 C -0.1921(3) 0.1652(3) 0.77434(19) 0.0232(7) Uani 1 1 d .
H55 H -0.2447 0.1954 0.8022 0.028 Uiso 1 1 calc R
C56 C -0.1726(3) 0.2126(3) 0.70482(19) 0.0228(7) Uani 1 1 d .
H56 H -0.2126 0.2750 0.6868 0.027 Uiso 1 1 calc R
C57 C 0.2249(3) 0.5913(3) 0.14837(19) 0.0262(8) Uani 1 1 d .
H57A H 0.2421 0.6321 0.1775 0.031 Uiso 1 1 calc R
H57B H 0.1483 0.6122 0.1362 0.031 Uiso 1 1 calc R
C58 C 0.3143(4) 0.6129(3) 0.08506(19) 0.0287(8) Uani 1 1 d .
H58A H 0.3901 0.5913 0.0982 0.034 Uiso 1 1 calc R
H58B H 0.3161 0.6886 0.0631 0.034 Uiso 1 1 calc R
C59 C 0.2926(4) 0.5568(3) 0.03388(19) 0.0295(8) Uani 1 1 d .
H59A H 0.3066 0.4814 0.0522 0.035 Uiso 1 1 calc R
H59B H 0.2118 0.5669 0.0273 0.035 Uiso 1 1 calc R
C60 C 0.3691(4) 0.5967(3) -0.0346(2) 0.0316(9) Uani 1 1 d .
H60A H 0.3537 0.6718 -0.0531 0.038 Uiso 1 1 calc R
H60B H 0.4497 0.5882 -0.0276 0.038 Uiso 1 1 calc R
C61 C 0.3513(4) 0.5407(4) -0.0862(2) 0.0389(10) Uani 1 1 d .
H61A H 0.3727 0.4666 -0.0693 0.047 Uiso 1 1 calc R
H61B H 0.2695 0.5442 -0.0905 0.047 Uiso 1 1 calc R
C62 C 0.4207(5) 0.5864(4) -0.1559(2) 0.0496(13) Uani 1 1 d .
H62A H 0.3959 0.6582 -0.1746 0.074 Uiso 1 1 calc R
H62B H 0.4084 0.5451 -0.1851 0.074 Uiso 1 1 calc R
H62C H 0.5017 0.5849 -0.1521 0.074 Uiso 1 1 calc R
C63 C -0.1963(3) 0.0794(3) 0.91500(19) 0.0278(8) Uani 1 1 d .
H63A H -0.2791 0.0791 0.9141 0.033 Uiso 1 1 calc R
H63B H -0.1715 0.1524 0.9005 0.033 Uiso 1 1 calc R
C64 C -0.1710(3) 0.0265(3) 0.98618(19) 0.0279(8) Uani 1 1 d .
H64A H -0.0902 0.0361 0.9884 0.034 Uiso 1 1 calc R
H64B H -0.1846 -0.0489 0.9979 0.034 Uiso 1 1 calc R
C65 C -0.2484(3) 0.0736(3) 1.03657(19) 0.0268(8) Uani 1 1 d .
H65A H -0.3288 0.0615 1.0349 0.032 Uiso 1 1 calc R
H65B H -0.2373 0.1496 1.0228 0.032 Uiso 1 1 calc R
C66 C -0.2251(3) 0.0283(3) 1.10950(19) 0.0275(8) Uani 1 1 d .
H66A H -0.2334 -0.0480 1.1231 0.033 Uiso 1 1 calc R
H66B H -0.1457 0.0431 1.1119 0.033 Uiso 1 1 calc R
C67 C -0.3071(4) 0.0741(3) 1.1585(2) 0.0333(9) Uani 1 1 d .
H67A H -0.3863 0.0597 1.1557 0.040 Uiso 1 1 calc R
H67B H -0.2984 0.1504 1.1448 0.040 Uiso 1 1 calc R
C68 C -0.2859(4) 0.0297(4) 1.2316(2) 0.0423(11) Uani 1 1 d .
H68A H -0.2952 -0.0457 1.2458 0.063 Uiso 1 1 calc R
H68B H -0.3407 0.0608 1.2602 0.063 Uiso 1 1 calc R
H68C H -0.2085 0.0459 1.2351 0.063 Uiso 1 1 calc R
N2 N 0.0405(2) 0.2307(2) 0.47901(15) 0.0172(5) Uani 1 1 d .
O5 O 0.2503(2) 0.10884(19) 0.34877(13) 0.0216(5) Uani 1 1 d .
O6 O 0.1504(2) 0.02256(19) 0.49291(13) 0.0211(5) Uani 1 1 d .
O7 O 0.2274(2) 0.48062(19) 0.18344(13) 0.0237(5) Uani 1 1 d .
O8 O -0.1360(2) 0.0241(2) 0.86997(13) 0.0288(6) Uani 1 1 d .
Pt2 Pt 0.144788(10) 0.164760(9) 0.416658(6) 0.01738(4) Uani 1 1 d .

loop_
_atom_site_aniso_label
_atom_site_aniso_U_11
_atom_site_aniso_U_22
_atom_site_aniso_U_33
_atom_site_aniso_U_23
_atom_site_aniso_U_13
_atom_site_aniso_U_12
C1 0.049(3) 0.026(2) 0.027(2) -0.0056(16) -0.0062(18) -0.0175(18)
C2 0.0240(17) 0.0167(16) 0.0250(18) -0.0075(13) -0.0070(14) -0.0007(13)
C3 0.0267(18) 0.0218(17) 0.0236(17) -0.0099(14) -0.0060(14) -0.0034(14)
C4 0.0189(16) 0.0199(16) 0.0229(17) -0.0102(13) -0.0060(13) 0.0039(13)
C5 0.033(2) 0.0252(19) 0.0246(19) -0.0116(15) -0.0044(15) -0.0035(15)
C6 0.0168(15) 0.0196(16) 0.0235(17) -0.0086(13) -0.0060(13) 0.0025(12)
C7 0.0158(15) 0.0150(15) 0.0240(17) -0.0070(13) -0.0048(12) 0.0031(12)
C8 0.0160(15) 0.0172(16) 0.0302(19) -0.0072(14) -0.0051(13) -0.0003(12)
C9 0.0180(15) 0.0155(15) 0.0274(18) -0.0097(13) -0.0065(13) 0.0013(12)
C10 0.0112(14) 0.0177(15) 0.0231(17) -0.0085(13) -0.0037(12) 0.0022(11)
C11 0.0133(14) 0.0177(15) 0.0251(17) -0.0098(13) -0.0045(12) 0.0027(12)
C12 0.0185(16) 0.0201(16) 0.0266(18) -0.0119(14) -0.0035(13) -0.0003(13)
C13 0.0211(16) 0.0216(17) 0.0240(17) -0.0124(14) -0.0035(13) 0.0007(13)
C14 0.0170(15) 0.0196(16) 0.0217(17) -0.0067(13) -0.0018(13) 0.0031(12)
C15 0.0157(15) 0.0185(16) 0.0252(17) -0.0075(13) -0.0045(13) 0.0032(12)
C16 0.0139(14) 0.0146(15) 0.0248(17) -0.0095(13) -0.0050(12) 0.0036(11)
C17 0.0178(15) 0.0159(15) 0.0244(17) -0.0057(13) -0.0055(13) 0.0012(12)
C18 0.032(2) 0.0230(18) 0.0242(18) -0.0054(15) -0.0050(15) -0.0079(15)
C19 0.035(2) 0.0245(19) 0.0234(18) -0.0075(15) -0.0019(15) -0.0090(15)
C20 0.0227(17) 0.0201(17) 0.0235(18) -0.0013(14) -0.0038(14) 0.0017(13)
C21 0.0282(19) 0.0209(17) 0.030(2) -0.0053(15) -0.0037(15) -0.0061(14)
C22 0.0282(19) 0.0218(18) 0.0289(19) -0.0085(15) -0.0059(15) -0.0041(14)
C23 0.0285(19) 0.0217(17) 0.0235(18) -0.0061(14) -0.0023(14) -0.0018(14)
C24 0.0283(19) 0.0256(19) 0.0240(18) -0.0055(15) -0.0033(15) 0.0031(15)
C25 0.0282(19) 0.0245(18) 0.0223(18) -0.0058(14) -0.0047(14) 0.0007(14)
C26 0.0281(19) 0.032(2) 0.0243(19) -0.0040(16) -0.0035(15) -0.0012(16)
C27 0.042(2) 0.039(2) 0.025(2) -0.0085(18) -0.0027(17) 0.0009(19)
C28 0.055(3) 0.067(3) 0.024(2) -0.013(2) -0.005(2) 0.000(3)
C29 0.0296(19) 0.0235(18) 0.0228(18) -0.0050(15) -0.0018(15) -0.0038(15)
C30 0.0275(19) 0.0273(19) 0.0278(19) -0.0071(16) -0.0006(15) -0.0033(15)
C31 0.032(2) 0.028(2) 0.029(2) -0.0077(16) -0.0007(16) -0.0045(16)
C32 0.039(2) 0.032(2) 0.029(2) -0.0106(17) 0.0000(17) -0.0067(17)
C33 0.051(3) 0.048(3) 0.032(2) -0.018(2) -0.005(2) -0.008(2)
C34 0.063(3) 0.065(4) 0.035(3) -0.020(2) -0.003(2) -0.011(3)
N1 0.0151(13) 0.0153(13) 0.0215(14) -0.0074(11) -0.0036(11) 0.0007(10)
O1 0.0211(12) 0.0170(11) 0.0215(12) -0.0075(9) -0.0054(9) -0.0013(9)
O2 0.0221(12) 0.0175(11) 0.0218(12) -0.0089(10) -0.0046(10) 0.0006(9)
O3 0.0309(14) 0.0229(13) 0.0210(13) -0.0087(10) -0.0017(10) -0.0039(10)
O4 0.0338(14) 0.0238(13) 0.0237(13) -0.0058(10) 0.0007(11) -0.0051(11)
Pt1 0.01476(6) 0.01359(6) 0.01855(7) -0.00727(5) -0.00396(5) 0.00126(4)
C35 0.030(2) 0.0252(19) 0.032(2) -0.0143(16) -0.0024(16) 0.0057(15)
C36 0.0174(16) 0.0217(17) 0.0305(19) -0.0127(15) -0.0051(14) 0.0002(13)
C37 0.0194(16) 0.0139(15) 0.0332(19) -0.0099(14) -0.0062(14) 0.0036(12)
C38 0.0150(15) 0.0145(15) 0.0317(19) -0.0078(14) -0.0070(13) 0.0005(12)
C39 0.0205(17) 0.0165(16) 0.0313(19) -0.0066(14) -0.0056(14) 0.0003(13)
C40 0.0169(15) 0.0160(15) 0.0255(17) -0.0069(13) -0.0046(13) 0.0032(12)
C41 0.0168(15) 0.0182(16) 0.0227(17) -0.0076(13) -0.0032(13) 0.0003(12)
C42 0.0176(16) 0.0173(16) 0.0315(19) -0.0110(14) -0.0033(14) 0.0034(12)
C43 0.0187(16) 0.0157(16) 0.0272(18) -0.0062(14) -0.0028(13) 0.0032(12)
C44 0.0137(15) 0.0165(15) 0.0252(17) -0.0075(13) -0.0042(12) 0.0015(12)
C45 0.0157(15) 0.0167(15) 0.0225(17) -0.0074(13) -0.0034(12) 0.0017(12)
C46 0.0180(16) 0.0162(16) 0.0329(19) -0.0097(14) -0.0068(14) 0.0040(12)
C47 0.0226(17) 0.0175(16) 0.0248(18) -0.0049(14) -0.0083(14) 0.0033(13)
C48 0.0222(17) 0.0195(16) 0.0211(17) -0.0060(13) -0.0060(13) -0.0011(13)
C49 0.0205(16) 0.0151(15) 0.0261(18) -0.0096(13) -0.0052(13) 0.0033(12)
C50 0.0188(16) 0.0141(15) 0.0243(17) -0.0065(13) -0.0061(13) 0.0009(12)
C51 0.0159(15) 0.0212(17) 0.0235(17) -0.0085(14) -0.0052(13) 0.0014(12)
C52 0.036(2) 0.0244(19) 0.029(2) -0.0091(16) -0.0008(17) 0.0084(16)
C53 0.039(2) 0.0219(18) 0.029(2) -0.0051(15) -0.0037(17) 0.0114(16)
C54 0.0242(17) 0.0213(17) 0.0251(18) -0.0068(14) -0.0057(14) -0.0002(14)
C55 0.0220(17) 0.0244(18) 0.0251(18) -0.0120(15) -0.0012(14) 0.0037(14)
C56 0.0201(16) 0.0217(17) 0.0256(18) -0.0059(14) -0.0042(14) 0.0041(13)
C57 0.036(2) 0.0175(17) 0.0231(18) -0.0027(14) -0.0060(15) 0.0056(15)
C58 0.039(2) 0.0192(17) 0.0247(19) -0.0025(15) -0.0038(16) 0.0000(15)
C59 0.037(2) 0.0255(19) 0.0246(19) -0.0066(15) -0.0015(16) -0.0001(16)
C60 0.040(2) 0.0250(19) 0.026(2) -0.0033(16) -0.0024(17) 0.0036(16)
C61 0.047(3) 0.041(2) 0.030(2) -0.0159(19) 0.0029(19) -0.001(2)
C62 0.065(3) 0.051(3) 0.031(2) -0.015(2) 0.001(2) 0.009(3)
C63 0.0292(19) 0.0277(19) 0.0259(19) -0.0079(15) -0.0034(15) 0.0044(15)
C64 0.0272(19) 0.029(2) 0.0258(19) -0.0055(15) -0.0045(15) 0.0040(15)
C65 0.0261(18) 0.0262(19) 0.0257(19) -0.0048(15) -0.0026(15) 0.0021(15)
C66 0.0287(19) 0.030(2) 0.0216(18) -0.0052(15) -0.0039(15) 0.0017(15)
C67 0.037(2) 0.032(2) 0.028(2) -0.0068(17) -0.0015(17) 0.0002(17)
C68 0.054(3) 0.045(3) 0.025(2) -0.0094(19) -0.001(2) 0.001(2)
N2 0.0143(13) 0.0146(13) 0.0229(14) -0.0062(11) -0.0026(11) 0.0012(10)
O5 0.0229(12) 0.0171(12) 0.0248(13) -0.0083(10) -0.0001(10) 0.0023(9)
O6 0.0209(12) 0.0150(11) 0.0268(13) -0.0063(10) -0.0020(10) 0.0025(9)
O7 0.0304(14) 0.0177(12) 0.0214(12) -0.0051(10) -0.0016(10) 0.0021(10)
O8 0.0365(15) 0.0252(14) 0.0230(13) -0.0055(11) -0.0052(11) 0.0061(11)
Pt2 0.01714(7) 0.01335(6) 0.02190(7) -0.00620(5) -0.00220(5) 0.00174(4)

loop_
_atom_type_symbol
_atom_type_description
_atom_type_scat_dispersion_real
_atom_type_scat_dispersion_imag
_atom_type_scat_source
C C 0.0033 0.0016 'International Tables Vol C Tables 4.2.6.8 and 6.1.1.4'
H H 0.0000 0.0000 'International Tables Vol C Tables 4.2.6.8 and 6.1.1.4'
N N 0.0061 0.0033 'International Tables Vol C Tables 4.2.6.8 and 6.1.1.4'
O O 0.0106 0.0060 'International Tables Vol C Tables 4.2.6.8 and 6.1.1.4'
Pt Pt -1.7033 8.3905 'International Tables Vol C Tables 4.2.6.8 and 6.1.1.4'

loop_
_geom_angle_atom_site_label_1
_geom_angle_atom_site_label_2
_geom_angle_atom_site_label_3
_geom_angle
C2 C1 H1A 109.5
C2 C1 H1B 109.5
H1A C1 H1B 109.5
C2 C1 H1C 109.5
H1A C1 H1C 109.5
H1B C1 H1C 109.5
O1 C2 C3 127.6(3)
O1 C2 C1 113.3(3)
C3 C2 C1 119.1(3)
C4 C3 C2 127.4(3)
C4 C3 H3 116.3
C2 C3 H3 116.3
O2 C4 C3 125.4(3)
O2 C4 C5 115.3(3)
C3 C4 C5 119.3(3)
C4 C5 H5A 109.5
C4 C5 H5B 109.5
H5A C5 H5B 109.5
C4 C5 H5C 109.5
H5A C5 H5C 109.5
H5B C5 H5C 109.5
N1 C6 C7 123.0(3)
N1 C6 H6 118.5
C7 C6 H6 118.5
C6 C7 C8 116.0(3)
C6 C7 C17 120.8(3)
C8 C7 C17 123.2(3)
C9 C8 C7 121.1(3)
C9 C8 H8 119.5
C7 C8 H8 119.5
C8 C9 C10 120.1(3)
C8 C9 H9 119.9
C10 C9 H9 119.9
N1 C10 C9 118.8(3)
N1 C10 C11 113.7(3)
C9 C10 C11 127.5(3)
C12 C11 C16 121.4(3)
C12 C11 C10 124.0(3)
C16 C11 C10 114.6(3)
C13 C12 C11 119.9(3)
C13 C12 H12 120.0
C11 C12 H12 120.0
C12 C13 C14 119.4(3)
C12 C13 H13 120.3
C14 C13 H13 120.3
O3 C14 C15 125.1(3)
O3 C14 C13 113.9(3)
C15 C14 C13 121.0(3)
C14 C15 C16 120.2(3)
C14 C15 H15 119.9
C16 C15 H15 119.9
C15 C16 C11 118.0(3)
C15 C16 Pt1 127.9(2)
C11 C16 Pt1 114.1(2)
C18 C17 C22 116.3(3)
C18 C17 C7 122.3(3)
C22 C17 C7 121.4(3)
C19 C18 C17 122.4(3)
C19 C18 H18 118.8
C17 C18 H18 118.8
C18 C19 C20 119.8(3)
C18 C19 H19 120.1
C20 C19 H19 120.1
O4 C20 C21 116.0(3)
O4 C20 C19 125.0(3)
C21 C20 C19 119.0(3)
C22 C21 C20 120.3(3)
C22 C21 H21 119.8
C20 C21 H21 119.8
C21 C22 C17 122.1(3)
C21 C22 H22 119.0
C17 C22 H22 119.0
O3 C23 C24 106.8(3)
O3 C23 H23A 110.4
C24 C23 H23A 110.4
O3 C23 H23B 110.4
C24 C23 H23B 110.4
H23A C23 H23B 108.6
C23 C24 C25 115.3(3)
C23 C24 H24A 108.5
C25 C24 H24A 108.5
C23 C24 H24B 108.5
C25 C24 H24B 108.5
H24A C24 H24B 107.5
C24 C25 C26 112.8(3)
C24 C25 H25A 109.0
C26 C25 H25A 109.0
C24 C25 H25B 109.0
C26 C25 H25B 109.0
H25A C25 H25B 107.8
C27 C26 C25 114.3(3)
C27 C26 H26A 108.7
C25 C26 H26A 108.7
C27 C26 H26B 108.7
C25 C26 H26B 108.7
H26A C26 H26B 107.6
C26 C27 C28 113.0(4)
C26 C27 H27A 109.0
C28 C27 H27A 109.0
C26 C27 H27B 109.0
C28 C27 H27B 109.0
H27A C27 H27B 107.8
C27 C28 H28A 109.5
C27 C28 H28B 109.5
H28A C28 H28B 109.5
C27 C28 H28C 109.5
H28A C28 H28C 109.5
H28B C28 H28C 109.5
O4 C29 C30 107.3(3)
O4 C29 H29A 110.2
C30 C29 H29A 110.2
O4 C29 H29B 110.2
C30 C29 H29B 110.2
H29A C29 H29B 108.5
C29 C30 C31 112.6(3)
C29 C30 H30A 109.1
C31 C30 H30A 109.1
C29 C30 H30B 109.1
C31 C30 H30B 109.1
H30A C30 H30B 107.8
C32 C31 C30 113.2(3)
C32 C31 H31A 108.9
C30 C31 H31A 108.9
C32 C31 H31B 108.9
C30 C31 H31B 108.9
H31A C31 H31B 107.8
C33 C32 C31 114.3(4)
C33 C32 H32A 108.7
C31 C32 H32A 108.7
C33 C32 H32B 108.7
C31 C32 H32B 108.7
H32A C32 H32B 107.6
C32 C33 C34 115.3(4)
C32 C33 H33A 108.5
C34 C33 H33A 108.5
C32 C33 H33B 108.5
C34 C33 H33B 108.5
H33A C33 H33B 107.5
C33 C34 H34A 109.5
C33 C34 H34B 109.5
H34A C34 H34B 109.5
C33 C34 H34C 109.5
H34A C34 H34C 109.5
H34B C34 H34C 109.5
C6 N1 C10 120.9(3)
C6 N1 Pt1 123.3(2)
C10 N1 Pt1 115.7(2)
C2 O1 Pt1 123.3(2)
C4 O2 Pt1 123.5(2)
C14 O3 C23 118.4(3)
C20 O4 C29 117.6(3)
C16 Pt1 N1 81.86(13)
C16 Pt1 O1 93.40(12)
N1 Pt1 O1 175.14(10)
C16 Pt1 O2 173.83(11)
N1 Pt1 O2 92.10(10)
O1 Pt1 O2 92.62(9)
C36 C35 H35A 109.5
C36 C35 H35B 109.5
H35A C35 H35B 109.5
C36 C35 H35C 109.5
H35A C35 H35C 109.5
H35B C35 H35C 109.5
O5 C36 C37 127.7(3)
O5 C36 C35 113.3(3)
C37 C36 C35 118.9(3)
C36 C37 C38 127.6(3)
C36 C37 H37 116.2
C38 C37 H37 116.2
O6 C38 C37 124.7(3)
O6 C38 C39 115.3(3)
C37 C38 C39 119.9(3)
C38 C39 H39A 109.5
C38 C39 H39B 109.5
H39A C39 H39B 109.5
C38 C39 H39C 109.5
H39A C39 H39C 109.5
H39B C39 H39C 109.5
N2 C40 C41 123.0(3)
N2 C40 H40 118.5
C41 C40 H40 118.5
C40 C41 C42 116.7(3)
C40 C41 C51 120.6(3)
C42 C41 C51 122.7(3)
C43 C42 C41 120.5(3)
C43 C42 H42 119.7
C41 C42 H42 119.7
C42 C43 C44 120.6(3)
C42 C43 H43 119.7
C44 C43 H43 119.7
N2 C44 C43 118.4(3)
N2 C44 C45 113.6(3)
C43 C44 C45 127.9(3)
C46 C45 C50 120.9(3)
C46 C45 C44 123.9(3)
C50 C45 C44 115.1(3)
C47 C46 C45 120.7(3)
C47 C46 H46 119.6
C45 C46 H46 119.6
C46 C47 C48 118.7(3)
C46 C47 H47 120.7
C48 C47 H47 120.7
O7 C48 C47 123.1(3)
O7 C48 C49 115.9(3)
C47 C48 C49 120.9(3)
C50 C49 C48 121.2(3)
C50 C49 H49 119.4
C48 C49 H49 119.4
C49 C50 C45 117.5(3)
C49 C50 Pt2 129.1(3)
C45 C50 Pt2 113.3(2)
C56 C51 C52 116.9(3)
C56 C51 C41 121.7(3)
C52 C51 C41 121.3(3)
C53 C52 C51 121.3(4)
C53 C52 H52 119.3
C51 C52 H52 119.3
C52 C53 C54 120.5(4)
C52 C53 H53 119.8
C54 C53 H53 119.8
O8 C54 C55 124.9(3)
O8 C54 C53 115.8(3)
C55 C54 C53 119.3(3)
C54 C55 C56 119.5(3)
C54 C55 H55 120.3
C56 C55 H55 120.3
C55 C56 C51 122.2(3)
C55 C56 H56 118.9
C51 C56 H56 118.9
O7 C57 C58 108.9(3)
O7 C57 H57A 109.9
C58 C57 H57A 109.9
O7 C57 H57B 109.9
C58 C57 H57B 109.9
H57A C57 H57B 108.3
C57 C58 C59 114.4(3)
C57 C58 H58A 108.7
C59 C58 H58A 108.7
C57 C58 H58B 108.7
C59 C58 H58B 108.7
H58A C58 H58B 107.6
C60 C59 C58 113.0(3)
C60 C59 H59A 109.0
C58 C59 H59A 109.0
C60 C59 H59B 109.0
C58 C59 H59B 109.0
H59A C59 H59B 107.8
C61 C60 C59 114.2(4)
C61 C60 H60A 108.7
C59 C60 H60A 108.7
C61 C60 H60B 108.7
C59 C60 H60B 108.7
H60A C60 H60B 107.6
C62 C61 C60 114.0(4)
C62 C61 H61A 108.8
C60 C61 H61A 108.8
C62 C61 H61B 108.8
C60 C61 H61B 108.8
H61A C61 H61B 107.6
C61 C62 H62A 109.5
C61 C62 H62B 109.5
H62A C62 H62B 109.5
C61 C62 H62C 109.5
H62A C62 H62C 109.5
H62B C62 H62C 109.5
O8 C63 C64 109.5(3)
O8 C63 H63A 109.8
C64 C63 H63A 109.8
O8 C63 H63B 109.8
C64 C63 H63B 109.8
H63A C63 H63B 108.2
C63 C64 C65 110.3(3)
C63 C64 H64A 109.6
C65 C64 H64A 109.6
C63 C64 H64B 109.6
C65 C64 H64B 109.6
H64A C64 H64B 108.1
C64 C65 C66 113.9(3)
C64 C65 H65A 108.8
C66 C65 H65A 108.8
C64 C65 H65B 108.8
C66 C65 H65B 108.8
H65A C65 H65B 107.7
C67 C66 C65 112.3(3)
C67 C66 H66A 109.1
C65 C66 H66A 109.1
C67 C66 H66B 109.1
C65 C66 H66B 109.1
H66A C66 H66B 107.9
C66 C67 C68 113.3(4)
C66 C67 H67A 108.9
C68 C67 H67A 108.9
C66 C67 H67B 108.9
C68 C67 H67B 108.9
H67A C67 H67B 107.7
C67 C68 H68A 109.5
C67 C68 H68B 109.5
H68A C68 H68B 109.5
C67 C68 H68C 109.5
H68A C68 H68C 109.5
H68B C68 H68C 109.5
C40 N2 C44 120.8(3)
C40 N2 Pt2 123.4(2)
C44 N2 Pt2 115.8(2)
C36 O5 Pt2 123.4(2)
C38 O6 Pt2 123.9(2)
C48 O7 C57 116.5(3)
C54 O8 C63 116.7(3)
C50 Pt2 N2 82.18(13)
C50 Pt2 O5 93.62(12)
N2 Pt2 O5 175.78(10)
C50 Pt2 O6 173.69(12)
N2 Pt2 O6 91.56(10)
O5 Pt2 O6 92.64(10)

loop_
_geom_bond_atom_site_label_1
_geom_bond_atom_site_label_2
_geom_bond_distance
C1 C2 1.506(5)
C1 H1A 0.9600
C1 H1B 0.9600
C1 H1C 0.9600
C2 O1 1.286(4)
C2 C3 1.396(5)
C3 C4 1.390(5)
C3 H3 0.9300
C4 O2 1.274(4)
C4 C5 1.506(5)
C5 H5A 0.9600
C5 H5B 0.9600
C5 H5C 0.9600
C6 N1 1.340(4)
C6 C7 1.395(5)
C6 H6 0.9300
C7 C8 1.402(5)
C7 C17 1.485(5)
C8 C9 1.376(5)
C8 H8 0.9300
C9 C10 1.396(5)
C9 H9 0.9300
C10 N1 1.364(4)
C10 C11 1.459(5)
C11 C12 1.394(5)
C11 C16 1.409(4)
C12 C13 1.382(5)
C12 H12 0.9300
C13 C14 1.398(5)
C13 H13 0.9300
C14 O3 1.374(4)
C14 C15 1.395(5)
C15 C16 1.399(5)
C15 H15 0.9300
C16 Pt1 1.969(3)
C17 C18 1.395(5)
C17 C22 1.400(5)
C18 C19 1.382(5)
C18 H18 0.9300
C19 C20 1.392(5)
C19 H19 0.9300
C20 O4 1.369(4)
C20 C21 1.386(5)
C21 C22 1.378(5)
C21 H21 0.9300
C22 H22 0.9300
C23 O3 1.436(4)
C23 C24 1.513(5)
C23 H23A 0.9700
C23 H23B 0.9700
C24 C25 1.521(5)
C24 H24A 0.9700
C24 H24B 0.9700
C25 C26 1.530(5)
C25 H25A 0.9700
C25 H25B 0.9700
C26 C27 1.514(6)
C26 H26A 0.9700
C26 H26B 0.9700
C27 C28 1.524(6)
C27 H27A 0.9700
C27 H27B 0.9700
C28 H28A 0.9600
C28 H28B 0.9600
C28 H28C 0.9600
C29 O4 1.435(4)
C29 C30 1.513(5)
C29 H29A 0.9700
C29 H29B 0.9700
C30 C31 1.522(5)
C30 H30A 0.9700
C30 H30B 0.9700
C31 C32 1.522(5)
C31 H31A 0.9700
C31 H31B 0.9700
C32 C33 1.508(6)
C32 H32A 0.9700
C32 H32B 0.9700
C33 C34 1.516(7)
C33 H33A 0.9700
C33 H33B 0.9700
C34 H34A 0.9600
C34 H34B 0.9600
C34 H34C 0.9600
N1 Pt1 1.991(3)
O1 Pt1 2.001(2)
O2 Pt1 2.081(2)
C35 C36 1.515(5)
C35 H35A 0.9600
C35 H35B 0.9600
C35 H35C 0.9600
C36 O5 1.283(4)
C36 C37 1.395(5)
C37 C38 1.400(5)
C37 H37 0.9300
C38 O6 1.279(4)
C38 C39 1.503(5)
C39 H39A 0.9600
C39 H39B 0.9600
C39 H39C 0.9600
C40 N2 1.347(4)
C40 C41 1.382(5)
C40 H40 0.9300
C41 C42 1.402(5)
C41 C51 1.484(5)
C42 C43 1.376(5)
C42 H42 0.9300
C43 C44 1.396(5)
C43 H43 0.9300
C44 N2 1.366(4)
C44 C45 1.453(5)
C45 C46 1.391(5)
C45 C50 1.421(4)
C46 C47 1.389(5)
C46 H46 0.9300
C47 C48 1.392(5)
C47 H47 0.9300
C48 O7 1.376(4)
C48 C49 1.399(5)
C49 C50 1.386(5)
C49 H49 0.9300
C50 Pt2 1.973(3)
C51 C56 1.390(5)
C51 C52 1.406(5)
C52 C53 1.374(6)
C52 H52 0.9300
C53 C54 1.392(5)
C53 H53 0.9300
C54 O8 1.370(4)
C54 C55 1.386(5)
C55 C56 1.387(5)
C55 H55 0.9300
C56 H56 0.9300
C57 O7 1.432(4)
C57 C58 1.512(5)
C57 H57A 0.9700
C57 H57B 0.9700
C58 C59 1.525(5)
C58 H58A 0.9700
C58 H58B 0.9700
C59 C60 1.524(5)
C59 H59A 0.9700
C59 H59B 0.9700
C60 C61 1.519(6)
C60 H60A 0.9700
C60 H60B 0.9700
C61 C62 1.517(6)
C61 H61A 0.9700
C61 H61B 0.9700
C62 H62A 0.9600
C62 H62B 0.9600
C62 H62C 0.9600
C63 O8 1.428(5)
C63 C64 1.512(5)
C63 H63A 0.9700
C63 H63B 0.9700
C64 C65 1.523(5)
C64 H64A 0.9700
C64 H64B 0.9700
C65 C66 1.524(5)
C65 H65A 0.9700
C65 H65B 0.9700
C66 C67 1.518(5)
C66 H66A 0.9700
C66 H66B 0.9700
C67 C68 1.519(6)
C67 H67A 0.9700
C67 H67B 0.9700
C68 H68A 0.9600
C68 H68B 0.9600
C68 H68C 0.9600
N2 Pt2 1.989(3)
O5 Pt2 2.002(2)
O6 Pt2 2.081(2)

loop_
_geom_torsion_atom_site_label_1
_geom_torsion_atom_site_label_2
_geom_torsion_atom_site_label_3
_geom_torsion_atom_site_label_4
_geom_torsion
O1 C2 C3 C4 0.3(6)
C1 C2 C3 C4 179.6(4)
C2 C3 C4 O2 1.3(6)
C2 C3 C4 C5 179.2(4)
N1 C6 C7 C8 -0.6(5)
N1 C6 C7 C17 177.8(3)
C6 C7 C8 C9 0.3(5)
C17 C7 C8 C9 -178.1(3)
C7 C8 C9 C10 -0.4(5)
C8 C9 C10 N1 0.7(5)
C8 C9 C10 C11 179.8(3)
N1 C10 C11 C12 -180.0(3)
C9 C10 C11 C12 0.9(5)
N1 C10 C11 C16 -0.9(4)
C9 C10 C11 C16 -179.9(3)
C16 C11 C12 C13 1.4(5)
C10 C11 C12 C13 -179.6(3)
C11 C12 C13 C14 0.1(5)
C12 C13 C14 O3 177.4(3)
C12 C13 C14 C15 -2.1(5)
O3 C14 C15 C16 -176.9(3)
C13 C14 C15 C16 2.5(5)
C14 C15 C16 C11 -1.0(5)
C14 C15 C16 Pt1 -179.9(2)
C12 C11 C16 C15 -0.9(5)
C10 C11 C16 C15 179.9(3)
C12 C11 C16 Pt1 178.1(3)
C10 C11 C16 Pt1 -1.0(4)
C6 C7 C17 C18 1.4(5)
C8 C7 C17 C18 179.7(3)
C6 C7 C17 C22 -176.9(3)
C8 C7 C17 C22 1.5(5)
C22 C17 C18 C19 2.5(6)
C7 C17 C18 C19 -175.8(4)
C17 C18 C19 C20 -0.3(6)
C18 C19 C20 O4 177.8(4)
C18 C19 C20 C21 -2.3(6)
O4 C20 C21 C22 -177.4(3)
C19 C20 C21 C22 2.6(6)
C20 C21 C22 C17 -0.4(6)
C18 C17 C22 C21 -2.1(5)
C7 C17 C22 C21 176.2(3)
O3 C23 C24 C25 66.2(4)
C23 C24 C25 C26 -172.4(3)
C24 C25 C26 C27 -176.1(3)
C25 C26 C27 C28 -178.9(4)
O4 C29 C30 C31 -177.6(3)
C29 C30 C31 C32 177.7(4)
C30 C31 C32 C33 -176.7(4)
C31 C32 C33 C34 179.6(4)
C7 C6 N1 C10 1.1(5)
C7 C6 N1 Pt1 178.3(2)
C9 C10 N1 C6 -1.1(5)
C11 C10 N1 C6 179.7(3)
C9 C10 N1 Pt1 -178.5(2)
C11 C10 N1 Pt1 2.3(3)
C3 C2 O1 Pt1 1.6(5)
C1 C2 O1 Pt1 -177.7(3)
C3 C4 O2 Pt1 -4.3(5)
C5 C4 O2 Pt1 177.8(2)
C15 C14 O3 C23 6.9(5)
C13 C14 O3 C23 -172.5(3)
C24 C23 O3 C14 162.8(3)
C21 C20 O4 C29 170.3(3)
C19 C20 O4 C29 -9.7(5)
C30 C29 O4 C20 -174.7(3)
C15 C16 Pt1 N1 -179.3(3)
C11 C16 Pt1 N1 1.7(2)
C15 C16 Pt1 O1 1.8(3)
C11 C16 Pt1 O1 -177.1(2)
C6 N1 Pt1 C16 -179.6(3)
C10 N1 Pt1 C16 -2.3(2)
C6 N1 Pt1 O2 -0.9(3)
C10 N1 Pt1 O2 176.4(2)
C2 O1 Pt1 C16 175.3(3)
C2 O1 Pt1 O2 -3.3(3)
C4 O2 Pt1 N1 -174.2(3)
C4 O2 Pt1 O1 4.6(3)
O5 C36 C37 C38 0.3(6)
C35 C36 C37 C38 -178.8(3)
C36 C37 C38 O6 -0.6(6)
C36 C37 C38 C39 -178.0(3)
N2 C40 C41 C42 1.5(5)
N2 C40 C41 C51 -175.2(3)
C40 C41 C42 C43 -0.6(5)
C51 C41 C42 C43 176.0(3)
C41 C42 C43 C44 -0.6(5)
C42 C43 C44 N2 1.1(5)
C42 C43 C44 C45 -177.8(3)
N2 C44 C45 C46 -178.4(3)
C43 C44 C45 C46 0.5(6)
N2 C44 C45 C50 -0.3(4)
C43 C44 C45 C50 178.6(3)
C50 C45 C46 C47 -0.4(5)
C44 C45 C46 C47 177.6(3)
C45 C46 C47 C48 -1.4(5)
C46 C47 C48 O7 -176.3(3)
C46 C47 C48 C49 2.3(5)
O7 C48 C49 C50 177.1(3)
C47 C48 C49 C50 -1.6(5)
C48 C49 C50 C45 -0.1(5)
C48 C49 C50 Pt2 -177.5(3)
C46 C45 C50 C49 1.1(5)
C44 C45 C50 C49 -177.0(3)
C46 C45 C50 Pt2 178.9(3)
C44 C45 C50 Pt2 0.8(4)
C40 C41 C51 C56 -174.6(3)
C42 C41 C51 C56 8.8(5)
C40 C41 C51 C52 8.3(5)
C42 C41 C51 C52 -168.3(4)
C56 C51 C52 C53 -4.4(6)
C41 C51 C52 C53 172.9(4)
C51 C52 C53 C54 0.3(7)
C52 C53 C54 O8 -173.8(4)
C52 C53 C54 C55 4.2(6)
O8 C54 C55 C56 173.4(3)
C53 C54 C55 C56 -4.5(6)
C54 C55 C56 C51 0.3(6)
C52 C51 C56 C55 4.1(5)
C41 C51 C56 C55 -173.1(3)
O7 C57 C58 C59 62.3(4)
C57 C58 C59 C60 168.6(3)
C58 C59 C60 C61 178.7(4)
C59 C60 C61 C62 175.5(4)
O8 C63 C64 C65 -171.4(3)
C63 C64 C65 C66 -177.4(3)
C64 C65 C66 C67 -177.7(3)
C65 C66 C67 C68 179.7(4)
C41 C40 N2 C44 -1.1(5)
C41 C40 N2 Pt2 177.9(2)
C43 C44 N2 C40 -0.2(5)
C45 C44 N2 C40 178.8(3)
C43 C44 N2 Pt2 -179.3(2)
C45 C44 N2 Pt2 -0.3(4)
C37 C36 O5 Pt2 0.5(5)
C35 C36 O5 Pt2 179.6(2)
C37 C38 O6 Pt2 0.0(5)
C39 C38 O6 Pt2 177.5(2)
C47 C48 O7 C57 8.4(5)
C49 C48 O7 C57 -170.3(3)
C58 C57 O7 C48 169.4(3)
C55 C54 O8 C63 -6.3(5)
C53 C54 O8 C63 171.6(3)
C64 C63 O8 C54 -168.6(3)
C49 C50 Pt2 N2 176.8(3)
C45 C50 Pt2 N2 -0.7(2)
C49 C50 Pt2 O5 -2.8(3)
C45 C50 Pt2 O5 179.6(2)
C40 N2 Pt2 C50 -178.5(3)
C44 N2 Pt2 C50 0.6(2)
C40 N2 Pt2 O6 0.8(3)
C44 N2 Pt2 O6 179.8(2)
C36 O5 Pt2 C50 178.5(3)
C36 O5 Pt2 O6 -0.7(3)
C38 O6 Pt2 N2 -179.1(3)
C38 O6 Pt2 O5 0.5(3)
